data_1551627
loop_
_publ_author_name
'HANDA, Makoto'
'TAKAHASHI, Kazuki'
'INOUE, Asami'
'IKEUE, Takahisa'
'YOSHIOKA, Daisuke'
'MIKURIYA, Masahiro'

_publ_section_title
;
 Crystal Structure of a Lantern-Type Dirhodium(II) Complex with a
 &lt;i&gt;cis&lt;/i&gt;-(2:2) Arrangement of Two Formamidinato and Two
 Trifluoroacetato Bridges
;
_journal_issue 0
_journal_name_full 'X-ray Structure Analysis Online'
_journal_page_first 31
_journal_paper_doi 10.2116/xraystruct.31.31
_journal_volume 31
_journal_year 2015
_chemical_formula_sum 'C41 H49 F6 N4 O6 Rh2'
_chemical_formula_weight 1013.66
_space_group_IT_number 2
_space_group_name_Hall '-P 1'
_space_group_name_H-M_alt 'P -1'
_symmetry_cell_setting triclinic
_symmetry_space_group_name_Hall '-P 1'
_symmetry_space_group_name_H-M 'P -1'
_atom_sites_solution_hydrogens geom
_atom_sites_solution_primary direct
_atom_sites_solution_secondary difmap
_audit_creation_method SHELXL-97
_cell_angle_alpha 77.391(2)
_cell_angle_beta 75.265(2)
_cell_angle_gamma 85.548(2)
_cell_formula_units_Z 2
_cell_length_a 11.4725(16)
_cell_length_b 12.4679(17)
_cell_length_c 16.113(2)
_cell_measurement_temperature 90(2)
_cell_volume 2174.6(5)
_computing_cell_refinement 'Bruker SMART'
_computing_data_collection 'Bruker SMART'
_computing_data_reduction 'Bruker SAINT'
_computing_molecular_graphics 'Bruker SHELXL'
_computing_publication_material 'Bruker SHELXL'
_computing_structure_refinement 'SHELXL-97 (Sheldrick, 1997)'
_computing_structure_solution 'SHELXS-97 (Sheldrick, 1997)'
_diffrn_ambient_temperature 90(2)
_diffrn_measured_fraction_theta_full 0.988
_diffrn_measured_fraction_theta_max 0.868
_diffrn_measurement_device_type 'CCD area detector'
_diffrn_measurement_method 'phi and omega scans'
_diffrn_radiation_monochromator graphite
_diffrn_radiation_source 'fine-focus sealed tube'
_diffrn_radiation_type MoK\a
_diffrn_radiation_wavelength 0.71073
_diffrn_reflns_av_R_equivalents 0.0150
_diffrn_reflns_av_sigmaI/netI 0.0471
_diffrn_reflns_limit_h_max 13
_diffrn_reflns_limit_h_min -15
_diffrn_reflns_limit_k_max 15
_diffrn_reflns_limit_k_min -16
_diffrn_reflns_limit_l_max 18
_diffrn_reflns_limit_l_min -21
_diffrn_reflns_number 13170
_diffrn_reflns_theta_full 25.00
_diffrn_reflns_theta_max 28.36
_diffrn_reflns_theta_min 1.67
_exptl_absorpt_coefficient_mu 0.834
_exptl_absorpt_correction_T_max 0.9213
_exptl_absorpt_correction_T_min 0.8001
_exptl_absorpt_correction_type multi-scan
_exptl_absorpt_process_details SADABS
_exptl_crystal_colour black
_exptl_crystal_density_diffrn 1.548
_exptl_crystal_density_method 'not measured'
_exptl_crystal_description plate
_exptl_crystal_F_000 1030
_exptl_crystal_size_max 0.28
_exptl_crystal_size_mid 0.20
_exptl_crystal_size_min 0.10
_refine_diff_density_max 0.941
_refine_diff_density_min -0.465
_refine_diff_density_rms 0.080
_refine_ls_extinction_method none
_refine_ls_goodness_of_fit_ref 0.920
_refine_ls_hydrogen_treatment constr
_refine_ls_matrix_type full
_refine_ls_number_parameters 540
_refine_ls_number_reflns 9465
_refine_ls_number_restraints 0
_refine_ls_restrained_S_all 0.920
_refine_ls_R_factor_all 0.0376
_refine_ls_R_factor_gt 0.0275
_refine_ls_shift/su_max 0.003
_refine_ls_shift/su_mean 0.000
_refine_ls_structure_factor_coef Fsqd
_refine_ls_weighting_details 'calc w=1/[\s^2^(Fo^2^)+(0.0294P)^2^+0.0000P] where P=(Fo^2^+2Fc^2^)/3'
_refine_ls_weighting_scheme calc
_refine_ls_wR_factor_gt 0.0610
_refine_ls_wR_factor_ref 0.0625
_reflns_number_gt 7412
_reflns_number_total 9465
_reflns_threshold_expression >2sigma(I)
_cod_data_source_file 31_31_1.txt
_cod_data_source_block rh35mep
_cod_depositor_comments
;
The following automatic conversions were performed:

'_symmetry_cell_setting' value 'Triclinic' changed to 'triclinic'
according to
/home/andrius/struct/COD-crude-data/automatic-downloads/current/J-STAGE/lib/dictionaries/cif_core.dic
dictionary named 'cif_core.dic' version 2.4.2 from 2011-04-26.

Automatic conversion script
Id: cif_fix_values 6524 2018-11-02 12:15:13Z antanas 
;
_cod_original_sg_symbol_H-M P-1
_cod_database_code 1551627

loop_
_symmetry_equiv_pos_as_xyz
'x, y, z'
'-x, -y, -z'

loop_
_atom_site_label
_atom_site_type_symbol
_atom_site_fract_x
_atom_site_fract_y
_atom_site_fract_z
_atom_site_U_iso_or_equiv
_atom_site_adp_type
_atom_site_occupancy
_atom_site_symmetry_multiplicity
_atom_site_calc_flag
_atom_site_refinement_flags
Rh1 Rh 0.960215(15) 0.424362(14) 0.198091(11) 0.01342(5) Uani 1 1 d .
Rh2 Rh 1.047348(15) 0.424381(14) 0.322282(11) 0.01332(5) Uani 1 1 d .
O1 O 1.08599(13) 0.54280(12) 0.12249(10) 0.0151(3) Uani 1 1 d .
O2 O 1.16796(13) 0.54161(12) 0.23665(10) 0.0167(3) Uani 1 1 d .
O3 O 0.83431(13) 0.54197(12) 0.24444(10) 0.0172(4) Uani 1 1 d .
O4 O 0.91639(13) 0.54336(12) 0.35816(10) 0.0164(3) Uani 1 1 d .
O5 O 0.88292(14) 0.46548(13) 0.07397(10) 0.0204(4) Uani 1 1 d .
H5B H 0.8636 0.5332 0.0492 0.031 Uiso 1 1 d R
H5C H 0.8962 0.4410 0.0232 0.031 Uiso 1 1 d R
O6 O 1.11962(14) 0.45935(13) 0.43553(10) 0.0223(4) Uani 1 1 d .
H6A H 1.1341 0.5254 0.4397 0.033 Uiso 1 1 d R
H6B H 1.1063 0.4226 0.4856 0.033 Uiso 1 1 d R
N1 N 0.84696(16) 0.30836(15) 0.27637(12) 0.0150(4) Uani 1 1 d .
N2 N 0.92729(16) 0.31134(15) 0.39530(12) 0.0148(4) Uani 1 1 d .
N3 N 1.08506(16) 0.31021(15) 0.16339(12) 0.0151(4) Uani 1 1 d .
N4 N 1.16463(16) 0.30683(15) 0.28371(12) 0.0147(4) Uani 1 1 d .
F1 F 1.24994(12) 0.67351(11) 0.01626(9) 0.0264(3) Uani 1 1 d .
F2 F 1.29528(13) 0.71658(11) 0.12600(9) 0.0287(4) Uani 1 1 d .
F3 F 1.36714(12) 0.56746(12) 0.08447(10) 0.0340(4) Uani 1 1 d .
F4 F 0.68715(13) 0.70794(12) 0.30094(9) 0.0330(4) Uani 1 1 d .
F5 F 0.74515(13) 0.67467(12) 0.42074(9) 0.0296(3) Uani 1 1 d .
F6 F 0.63631(12) 0.55884(12) 0.39547(10) 0.0345(4) Uani 1 1 d .
C1 C 0.8490(2) 0.27738(18) 0.35944(15) 0.0162(5) Uani 1 1 d .
H1A H 0.7901 0.2270 0.3963 0.019 Uiso 1 1 calc R
C2 C 0.7607(2) 0.25739(19) 0.24790(15) 0.0159(5) Uani 1 1 d .
C3 C 0.6820(2) 0.32155(19) 0.20427(15) 0.0180(5) Uani 1 1 d .
H3A H 0.6886 0.3993 0.1903 0.022 Uiso 1 1 calc R
C4 C 0.5937(2) 0.2734(2) 0.18084(15) 0.0217(5) Uani 1 1 d .
C5 C 0.5858(2) 0.1594(2) 0.20185(17) 0.0281(6) Uani 1 1 d .
H5A H 0.5255 0.1259 0.1857 0.034 Uiso 1 1 calc R
C6 C 0.6631(2) 0.0934(2) 0.24548(18) 0.0276(6) Uani 1 1 d .
C7 C 0.7521(2) 0.14342(19) 0.26757(16) 0.0213(5) Uani 1 1 d .
H7A H 0.8074 0.0994 0.2963 0.026 Uiso 1 1 calc R
C8 C 0.5066(2) 0.3434(2) 0.13447(17) 0.0306(6) Uani 1 1 d .
H8A H 0.4297 0.3508 0.1769 0.046 Uiso 1 1 calc R
H8B H 0.4932 0.3085 0.0888 0.046 Uiso 1 1 calc R
H8C H 0.5401 0.4163 0.1076 0.046 Uiso 1 1 calc R
C9 C 0.6524(3) -0.0301(2) 0.2681(2) 0.0460(8) Uani 1 1 d .
H9A H 0.6328 -0.0553 0.3320 0.069 Uiso 1 1 calc R
H9B H 0.7291 -0.0641 0.2422 0.069 Uiso 1 1 calc R
H9C H 0.5884 -0.0510 0.2448 0.069 Uiso 1 1 calc R
C10 C 0.9010(2) 0.28692(18) 0.48823(15) 0.0155(5) Uani 1 1 d .
C11 C 0.7880(2) 0.31595(18) 0.53660(15) 0.0169(5) Uani 1 1 d .
H11A H 0.7308 0.3542 0.5066 0.020 Uiso 1 1 calc R
C12 C 0.7578(2) 0.28983(19) 0.62795(16) 0.0203(5) Uani 1 1 d .
C13 C 0.8434(2) 0.2345(2) 0.66999(16) 0.0223(6) Uani 1 1 d .
H13A H 0.8239 0.2159 0.7322 0.027 Uiso 1 1 calc R
C14 C 0.9574(2) 0.20547(19) 0.62334(16) 0.0213(5) Uani 1 1 d .
C15 C 0.9850(2) 0.23318(19) 0.53200(15) 0.0193(5) Uani 1 1 d .
H15A H 1.0626 0.2149 0.4994 0.023 Uiso 1 1 calc R
C16 C 0.6353(2) 0.3206(2) 0.67962(17) 0.0311(6) Uani 1 1 d .
H16A H 0.5994 0.2557 0.7222 0.047 Uiso 1 1 calc R
H16B H 0.5831 0.3483 0.6396 0.047 Uiso 1 1 calc R
H16C H 0.6437 0.3778 0.7107 0.047 Uiso 1 1 calc R
C17 C 1.0468(2) 0.1433(2) 0.67128(17) 0.0340(7) Uani 1 1 d .
H17A H 1.0609 0.1848 0.7127 0.051 Uiso 1 1 calc R
H17B H 1.1229 0.1332 0.6290 0.051 Uiso 1 1 calc R
H17C H 1.0147 0.0712 0.7033 0.051 Uiso 1 1 calc R
C18 C 1.1634(2) 0.27408(18) 0.21160(15) 0.0154(5) Uani 1 1 d .
H18A H 1.2225 0.2210 0.1929 0.019 Uiso 1 1 calc R
C19 C 1.1127(2) 0.28410(18) 0.07866(15) 0.0161(5) Uani 1 1 d .
C20 C 1.0266(2) 0.23691(18) 0.05120(15) 0.0173(5) Uani 1 1 d .
H20A H 0.9476 0.2254 0.0880 0.021 Uiso 1 1 calc R
C21 C 1.0557(2) 0.20675(19) -0.02961(15) 0.0192(5) Uani 1 1 d .
C22 C 1.1720(2) 0.22487(19) -0.08320(16) 0.0217(5) Uani 1 1 d .
H22A H 1.1923 0.2032 -0.1382 0.026 Uiso 1 1 calc R
C23 C 1.2586(2) 0.2738(2) -0.05814(16) 0.0213(5) Uani 1 1 d .
C24 C 1.2274(2) 0.30306(18) 0.02353(15) 0.0179(5) Uani 1 1 d .
H24A H 1.2854 0.3365 0.0419 0.021 Uiso 1 1 calc R
C25 C 0.9663(2) 0.1510(2) -0.05934(17) 0.0269(6) Uani 1 1 d .
H25A H 0.8911 0.1403 -0.0133 0.040 Uiso 1 1 calc R
H25B H 0.9996 0.0796 -0.0711 0.040 Uiso 1 1 calc R
H25C H 0.9499 0.1970 -0.1130 0.040 Uiso 1 1 calc R
C26 C 1.3833(2) 0.2950(2) -0.11736(17) 0.0320(7) Uani 1 1 d .
H26A H 1.4082 0.2351 -0.1491 0.048 Uiso 1 1 calc R
H26B H 1.4402 0.2990 -0.0820 0.048 Uiso 1 1 calc R
H26C H 1.3823 0.3647 -0.1594 0.048 Uiso 1 1 calc R
C27 C 1.2438(2) 0.24877(18) 0.33468(14) 0.0156(5) Uani 1 1 d .
C28 C 1.2397(2) 0.13527(19) 0.36153(16) 0.0202(5) Uani 1 1 d .
H28A H 1.1841 0.0960 0.3454 0.024 Uiso 1 1 calc R
C29 C 1.3158(2) 0.0783(2) 0.41156(17) 0.0252(6) Uani 1 1 d .
C30 C 1.3965(2) 0.1383(2) 0.43400(17) 0.0248(6) Uani 1 1 d .
H30A H 1.4488 0.1004 0.4684 0.030 Uiso 1 1 calc R
C31 C 1.4026(2) 0.2513(2) 0.40765(15) 0.0194(5) Uani 1 1 d .
C32 C 1.3250(2) 0.30672(19) 0.35828(15) 0.0172(5) Uani 1 1 d .
H32A H 1.3273 0.3845 0.3405 0.021 Uiso 1 1 calc R
C33 C 1.3106(3) -0.0450(2) 0.4406(2) 0.0440(8) Uani 1 1 d .
H33A H 1.2315 -0.0695 0.4406 0.066 Uiso 1 1 calc R
H33B H 1.3235 -0.0667 0.4999 0.066 Uiso 1 1 calc R
H33C H 1.3736 -0.0791 0.4002 0.066 Uiso 1 1 calc R
C34 C 1.4944(2) 0.3141(2) 0.42984(17) 0.0258(6) Uani 1 1 d .
H34A H 1.5092 0.2768 0.4865 0.039 Uiso 1 1 calc R
H34B H 1.4636 0.3889 0.4331 0.039 Uiso 1 1 calc R
H34C H 1.5699 0.3170 0.3843 0.039 Uiso 1 1 calc R
C35 C 1.1628(2) 0.56645(18) 0.15805(15) 0.0159(5) Uani 1 1 d .
C36 C 1.2690(2) 0.63248(19) 0.09505(15) 0.0198(5) Uani 1 1 d .
C37 C 0.8381(2) 0.56618(18) 0.31518(15) 0.0164(5) Uani 1 1 d .
C38 C 0.7265(2) 0.62843(19) 0.35808(15) 0.0196(5) Uani 1 1 d .
C39 C 0.2356(2) 0.0022(2) 0.12668(19) 0.0343(7) Uani 1 1 d .
H39A H 0.2015 0.0209 0.1841 0.051 Uiso 1 1 calc R
H39B H 0.2193 -0.0748 0.1297 0.051 Uiso 1 1 calc R
H39C H 0.1987 0.0498 0.0828 0.051 Uiso 1 1 calc R
C40 C 0.3703(2) 0.0185(2) 0.10098(19) 0.0349(7) Uani 1 1 d .
H40A H 0.3857 0.0961 0.0990 0.042 Uiso 1 1 calc R
H40B H 0.4062 -0.0279 0.1468 0.042 Uiso 1 1 calc R
C41 C 0.4323(2) -0.0093(2) 0.0133(2) 0.0337(7) Uani 1 1 d .
H41A H 0.3953 0.0360 -0.0323 0.040 Uiso 1 1 calc R
H41B H 0.4183 -0.0874 0.0156 0.040 Uiso 1 1 calc R

loop_
_atom_site_aniso_label
_atom_site_aniso_U_11
_atom_site_aniso_U_22
_atom_site_aniso_U_33
_atom_site_aniso_U_23
_atom_site_aniso_U_13
_atom_site_aniso_U_12
Rh1 0.01465(10) 0.01370(9) 0.01183(10) -0.00177(7) -0.00367(7) -0.00085(7)
Rh2 0.01480(10) 0.01347(9) 0.01182(10) -0.00217(7) -0.00356(7) -0.00133(7)
O1 0.0148(8) 0.0186(8) 0.0115(8) -0.0011(6) -0.0038(7) -0.0011(7)
O2 0.0179(8) 0.0169(8) 0.0152(9) -0.0020(7) -0.0039(7) -0.0039(7)
O3 0.0189(9) 0.0176(8) 0.0148(9) -0.0028(7) -0.0049(7) 0.0022(7)
O4 0.0162(9) 0.0188(9) 0.0152(9) -0.0057(7) -0.0043(7) 0.0018(7)
O5 0.0266(9) 0.0215(9) 0.0150(9) -0.0022(7) -0.0104(7) 0.0017(7)
O6 0.0336(10) 0.0202(9) 0.0162(9) -0.0034(7) -0.0103(8) -0.0059(8)
N1 0.0164(10) 0.0162(10) 0.0138(10) -0.0029(8) -0.0055(8) -0.0025(8)
N2 0.0171(10) 0.0158(10) 0.0122(10) -0.0029(8) -0.0046(8) -0.0021(8)
N3 0.0163(10) 0.0155(10) 0.0130(10) -0.0021(8) -0.0036(8) 0.0000(8)
N4 0.0154(10) 0.0152(10) 0.0146(10) -0.0026(8) -0.0064(8) 0.0008(8)
F1 0.0284(8) 0.0326(8) 0.0160(8) 0.0032(6) -0.0058(6) -0.0100(7)
F2 0.0365(9) 0.0279(8) 0.0219(8) -0.0054(6) -0.0023(7) -0.0174(7)
F3 0.0206(8) 0.0316(9) 0.0387(10) 0.0033(7) 0.0018(7) 0.0054(7)
F4 0.0402(9) 0.0327(9) 0.0232(8) -0.0049(7) -0.0092(7) 0.0190(7)
F5 0.0280(8) 0.0399(9) 0.0269(9) -0.0203(7) -0.0091(7) 0.0085(7)
F6 0.0218(8) 0.0317(9) 0.0453(10) -0.0121(7) 0.0053(7) -0.0062(7)
C1 0.0166(12) 0.0141(11) 0.0155(13) -0.0016(9) -0.0005(10) -0.0015(9)
C2 0.0134(12) 0.0216(12) 0.0133(12) -0.0052(9) -0.0018(9) -0.0032(10)
C3 0.0181(12) 0.0202(12) 0.0135(12) -0.0016(9) -0.0006(10) -0.0039(10)
C4 0.0182(13) 0.0313(14) 0.0140(13) -0.0022(10) -0.0026(10) -0.0018(11)
C5 0.0267(15) 0.0362(16) 0.0273(15) -0.0102(12) -0.0113(12) -0.0096(12)
C6 0.0297(15) 0.0227(14) 0.0342(16) -0.0070(11) -0.0123(12) -0.0056(11)
C7 0.0228(13) 0.0205(13) 0.0225(14) -0.0037(10) -0.0099(11) 0.0011(10)
C8 0.0221(14) 0.0446(17) 0.0240(15) 0.0013(12) -0.0094(12) -0.0038(12)
C9 0.055(2) 0.0269(16) 0.066(2) -0.0078(15) -0.0301(18) -0.0109(15)
C10 0.0194(12) 0.0134(11) 0.0134(12) -0.0009(9) -0.0033(10) -0.0069(9)
C11 0.0183(12) 0.0164(12) 0.0180(13) -0.0034(9) -0.0076(10) -0.0017(9)
C12 0.0218(13) 0.0210(13) 0.0187(13) -0.0059(10) -0.0032(10) -0.0047(10)
C13 0.0270(14) 0.0273(14) 0.0113(12) -0.0021(10) -0.0021(10) -0.0079(11)
C14 0.0237(13) 0.0228(13) 0.0175(13) -0.0003(10) -0.0074(11) -0.0043(11)
C15 0.0172(12) 0.0217(13) 0.0180(13) -0.0021(10) -0.0036(10) -0.0018(10)
C16 0.0275(15) 0.0432(17) 0.0224(15) -0.0085(12) -0.0046(12) 0.0010(13)
C17 0.0311(16) 0.0455(18) 0.0218(15) 0.0040(12) -0.0099(12) 0.0009(13)
C18 0.0172(12) 0.0143(11) 0.0144(12) -0.0023(9) -0.0042(10) 0.0016(9)
C19 0.0191(12) 0.0135(11) 0.0165(12) -0.0021(9) -0.0076(10) 0.0034(9)
C20 0.0166(12) 0.0163(12) 0.0190(13) -0.0024(9) -0.0064(10) 0.0018(9)
C21 0.0237(13) 0.0172(12) 0.0185(13) -0.0026(10) -0.0104(11) 0.0033(10)
C22 0.0275(14) 0.0240(13) 0.0154(13) -0.0064(10) -0.0078(11) 0.0041(11)
C23 0.0203(13) 0.0235(13) 0.0180(13) -0.0012(10) -0.0041(10) 0.0005(10)
C24 0.0193(12) 0.0175(12) 0.0174(13) -0.0022(9) -0.0070(10) 0.0004(10)
C25 0.0296(15) 0.0303(15) 0.0256(15) -0.0112(11) -0.0112(12) 0.0004(12)
C26 0.0256(15) 0.0479(18) 0.0219(15) -0.0093(13) -0.0016(12) -0.0054(13)
C27 0.0161(12) 0.0202(12) 0.0105(12) -0.0031(9) -0.0040(9) 0.0018(10)
C28 0.0221(13) 0.0188(12) 0.0213(13) -0.0044(10) -0.0070(11) -0.0026(10)
C29 0.0309(15) 0.0199(13) 0.0246(14) -0.0008(11) -0.0105(12) 0.0027(11)
C30 0.0239(14) 0.0292(14) 0.0232(14) -0.0031(11) -0.0128(11) 0.0051(11)
C31 0.0170(12) 0.0260(13) 0.0167(13) -0.0079(10) -0.0039(10) 0.0004(10)
C32 0.0193(12) 0.0184(12) 0.0141(12) -0.0051(9) -0.0029(10) -0.0007(10)
C33 0.055(2) 0.0231(15) 0.057(2) 0.0049(14) -0.0312(17) 0.0014(14)
C34 0.0199(13) 0.0374(16) 0.0235(14) -0.0101(12) -0.0082(11) 0.0005(11)
C35 0.0169(12) 0.0135(11) 0.0170(13) -0.0032(9) -0.0038(10) 0.0010(9)
C36 0.0201(13) 0.0214(13) 0.0173(13) -0.0023(10) -0.0045(10) -0.0024(10)
C37 0.0176(13) 0.0121(11) 0.0169(13) 0.0006(9) -0.0020(10) -0.0027(9)
C38 0.0223(13) 0.0214(13) 0.0163(13) -0.0055(10) -0.0056(10) 0.0003(10)
C39 0.0422(17) 0.0244(15) 0.0388(18) -0.0064(12) -0.0131(14) -0.0050(13)
C40 0.0375(17) 0.0293(15) 0.0444(19) -0.0086(13) -0.0197(14) -0.0036(13)
C41 0.0364(16) 0.0251(14) 0.0436(18) -0.0071(13) -0.0161(14) -0.0030(12)

loop_
_atom_type_symbol
_atom_type_description
_atom_type_scat_dispersion_real
_atom_type_scat_dispersion_imag
_atom_type_scat_source
C C 0.0033 0.0016 'International Tables Vol C Tables 4.2.6.8 and 6.1.1.4'
H H 0.0000 0.0000 'International Tables Vol C Tables 4.2.6.8 and 6.1.1.4'
N N 0.0061 0.0033 'International Tables Vol C Tables 4.2.6.8 and 6.1.1.4'
O O 0.0106 0.0060 'International Tables Vol C Tables 4.2.6.8 and 6.1.1.4'
F F 0.0171 0.0103 'International Tables Vol C Tables 4.2.6.8 and 6.1.1.4'
Rh Rh -1.1178 0.9187 'International Tables Vol C Tables 4.2.6.8 and 6.1.1.4'

loop_
_geom_angle_atom_site_label_1
_geom_angle_atom_site_label_2
_geom_angle_atom_site_label_3
_geom_angle
_geom_angle_site_symmetry_1
_geom_angle_site_symmetry_3
N3 Rh1 N1 91.37(7) . .
N3 Rh1 O3 175.09(7) . .
N1 Rh1 O3 87.69(7) . .
N3 Rh1 O1 87.27(7) . .
N1 Rh1 O1 176.06(7) . .
O3 Rh1 O1 93.36(6) . .
N3 Rh1 O5 99.49(7) . .
N1 Rh1 O5 101.27(7) . .
O3 Rh1 O5 85.42(6) . .
O1 Rh1 O5 82.60(6) . .
N3 Rh1 Rh2 88.05(5) . .
N1 Rh1 Rh2 88.37(5) . .
O3 Rh1 Rh2 87.11(4) . .
O1 Rh1 Rh2 87.89(4) . .
O5 Rh1 Rh2 167.53(4) . .
N4 Rh2 N2 91.06(7) . .
N4 Rh2 O4 175.90(7) . .
N2 Rh2 O4 87.06(7) . .
N4 Rh2 O2 88.30(7) . .
N2 Rh2 O2 175.21(7) . .
O4 Rh2 O2 93.27(6) . .
N4 Rh2 O6 100.61(7) . .
N2 Rh2 O6 97.25(7) . .
O4 Rh2 O6 83.25(6) . .
O2 Rh2 O6 87.53(6) . .
N4 Rh2 Rh1 88.53(5) . .
N2 Rh2 Rh1 88.26(5) . .
O4 Rh2 Rh1 87.77(4) . .
O2 Rh2 Rh1 86.98(4) . .
O6 Rh2 Rh1 169.19(4) . .
C35 O1 Rh1 116.90(14) . .
C35 O2 Rh2 117.66(14) . .
C37 O3 Rh1 117.33(14) . .
C37 O4 Rh2 116.84(14) . .
Rh1 O5 H5B 123.7 . .
Rh1 O5 H5C 135.9 . .
H5B O5 H5C 93.0 . .
Rh2 O6 H6A 123.0 . .
Rh2 O6 H6B 125.5 . .
H6A O6 H6B 105.9 . .
C1 N1 C2 116.84(19) . .
C1 N1 Rh1 119.20(15) . .
C2 N1 Rh1 123.95(15) . .
C1 N2 C10 116.32(18) . .
C1 N2 Rh2 119.35(15) . .
C10 N2 Rh2 122.28(14) . .
C18 N3 C19 116.22(19) . .
C18 N3 Rh1 119.67(15) . .
C19 N3 Rh1 122.45(15) . .
C18 N4 C27 117.23(19) . .
C18 N4 Rh2 119.33(16) . .
C27 N4 Rh2 123.20(14) . .
N1 C1 N2 124.6(2) . .
N1 C1 H1A 117.7 . .
N2 C1 H1A 117.7 . .
C3 C2 C7 119.8(2) . .
C3 C2 N1 120.0(2) . .
C7 C2 N1 120.1(2) . .
C2 C3 C4 120.6(2) . .
C2 C3 H3A 119.7 . .
C4 C3 H3A 119.7 . .
C3 C4 C5 118.8(2) . .
C3 C4 C8 120.6(2) . .
C5 C4 C8 120.6(2) . .
C6 C5 C4 121.9(2) . .
C6 C5 H5A 119.1 . .
C4 C5 H5A 119.1 . .
C5 C6 C7 118.4(2) . .
C5 C6 C9 121.0(2) . .
C7 C6 C9 120.6(2) . .
C2 C7 C6 120.5(2) . .
C2 C7 H7A 119.7 . .
C6 C7 H7A 119.7 . .
C4 C8 H8A 109.5 . .
C4 C8 H8B 109.5 . .
H8A C8 H8B 109.5 . .
C4 C8 H8C 109.5 . .
H8A C8 H8C 109.5 . .
H8B C8 H8C 109.5 . .
C6 C9 H9A 109.5 . .
C6 C9 H9B 109.5 . .
H9A C9 H9B 109.5 . .
C6 C9 H9C 109.5 . .
H9A C9 H9C 109.5 . .
H9B C9 H9C 109.5 . .
C15 C10 C11 119.3(2) . .
C15 C10 N2 120.9(2) . .
C11 C10 N2 119.7(2) . .
C12 C11 C10 121.2(2) . .
C12 C11 H11A 119.4 . .
C10 C11 H11A 119.4 . .
C13 C12 C11 118.2(2) . .
C13 C12 C16 121.0(2) . .
C11 C12 C16 120.8(2) . .
C12 C13 C14 121.9(2) . .
C12 C13 H13A 119.1 . .
C14 C13 H13A 119.1 . .
C15 C14 C13 118.6(2) . .
C15 C14 C17 121.1(2) . .
C13 C14 C17 120.3(2) . .
C10 C15 C14 120.9(2) . .
C10 C15 H15A 119.6 . .
C14 C15 H15A 119.6 . .
C12 C16 H16A 109.5 . .
C12 C16 H16B 109.5 . .
H16A C16 H16B 109.5 . .
C12 C16 H16C 109.5 . .
H16A C16 H16C 109.5 . .
H16B C16 H16C 109.5 . .
C14 C17 H17A 109.5 . .
C14 C17 H17B 109.5 . .
H17A C17 H17B 109.5 . .
C14 C17 H17C 109.5 . .
H17A C17 H17C 109.5 . .
H17B C17 H17C 109.5 . .
N4 C18 N3 124.3(2) . .
N4 C18 H18A 117.8 . .
N3 C18 H18A 117.8 . .
C24 C19 C20 119.6(2) . .
C24 C19 N3 119.9(2) . .
C20 C19 N3 120.5(2) . .
C21 C20 C19 120.3(2) . .
C21 C20 H20A 119.9 . .
C19 C20 H20A 119.9 . .
C20 C21 C22 119.1(2) . .
C20 C21 C25 121.5(2) . .
C22 C21 C25 119.4(2) . .
C23 C22 C21 121.7(2) . .
C23 C22 H22A 119.2 . .
C21 C22 H22A 119.2 . .
C22 C23 C24 118.2(2) . .
C22 C23 C26 121.2(2) . .
C24 C23 C26 120.6(2) . .
C19 C24 C23 121.2(2) . .
C19 C24 H24A 119.4 . .
C23 C24 H24A 119.4 . .
C21 C25 H25A 109.5 . .
C21 C25 H25B 109.5 . .
H25A C25 H25B 109.5 . .
C21 C25 H25C 109.5 . .
H25A C25 H25C 109.5 . .
H25B C25 H25C 109.5 . .
C23 C26 H26A 109.5 . .
C23 C26 H26B 109.5 . .
H26A C26 H26B 109.5 . .
C23 C26 H26C 109.5 . .
H26A C26 H26C 109.5 . .
H26B C26 H26C 109.5 . .
C28 C27 C32 119.7(2) . .
C28 C27 N4 120.6(2) . .
C32 C27 N4 119.7(2) . .
C27 C28 C29 120.9(2) . .
C27 C28 H28A 119.5 . .
C29 C28 H28A 119.5 . .
C28 C29 C30 118.2(2) . .
C28 C29 C33 120.6(2) . .
C30 C29 C33 121.2(2) . .
C31 C30 C29 121.9(2) . .
C31 C30 H30A 119.0 . .
C29 C30 H30A 119.0 . .
C30 C31 C32 118.9(2) . .
C30 C31 C34 120.9(2) . .
C32 C31 C34 120.2(2) . .
C31 C32 C27 120.3(2) . .
C31 C32 H32A 119.8 . .
C27 C32 H32A 119.8 . .
C29 C33 H33A 109.5 . .
C29 C33 H33B 109.5 . .
H33A C33 H33B 109.5 . .
C29 C33 H33C 109.5 . .
H33A C33 H33C 109.5 . .
H33B C33 H33C 109.5 . .
C31 C34 H34A 109.5 . .
C31 C34 H34B 109.5 . .
H34A C34 H34B 109.5 . .
C31 C34 H34C 109.5 . .
H34A C34 H34C 109.5 . .
H34B C34 H34C 109.5 . .
O1 C35 O2 129.8(2) . .
O1 C35 C36 114.9(2) . .
O2 C35 C36 115.3(2) . .
F1 C36 F3 107.59(19) . .
F1 C36 F2 107.30(18) . .
F3 C36 F2 106.97(19) . .
F1 C36 C35 113.09(19) . .
F3 C36 C35 109.38(18) . .
F2 C36 C35 112.22(19) . .
O4 C37 O3 130.0(2) . .
O4 C37 C38 114.8(2) . .
O3 C37 C38 115.1(2) . .
F4 C38 F5 107.06(19) . .
F4 C38 F6 106.94(19) . .
F5 C38 F6 107.05(19) . .
F4 C38 C37 113.03(19) . .
F5 C38 C37 112.86(19) . .
F6 C38 C37 109.56(18) . .
C40 C39 H39A 109.5 . .
C40 C39 H39B 109.5 . .
H39A C39 H39B 109.5 . .
C40 C39 H39C 109.5 . .
H39A C39 H39C 109.5 . .
H39B C39 H39C 109.5 . .
C41 C40 C39 113.8(2) . .
C41 C40 H40A 108.8 . .
C39 C40 H40A 108.8 . .
C41 C40 H40B 108.8 . .
C39 C40 H40B 108.8 . .
H40A C40 H40B 107.7 . .
C40 C41 C41 113.8(3) . 2_655
C40 C41 H41A 108.8 . .
C41 C41 H41A 108.8 2_655 .
C40 C41 H41B 108.8 . .
C41 C41 H41B 108.8 2_655 .
H41A C41 H41B 107.7 . .

loop_
_geom_bond_atom_site_label_1
_geom_bond_atom_site_label_2
_geom_bond_distance
_geom_bond_site_symmetry_2
Rh1 N3 2.0033(18) .
Rh1 N1 2.0081(18) .
Rh1 O3 2.0963(15) .
Rh1 O1 2.0971(15) .
Rh1 O5 2.3309(16) .
Rh1 Rh2 2.4538(4) .
Rh2 N4 2.0027(18) .
Rh2 N2 2.0052(18) .
Rh2 O4 2.0925(15) .
Rh2 O2 2.1016(15) .
Rh2 O6 2.3196(16) .
O1 C35 1.250(3) .
O2 C35 1.252(3) .
O3 C37 1.253(3) .
O4 C37 1.248(3) .
O5 H5B 0.8893 .
O5 H5C 0.9081 .
O6 H6A 0.8722 .
O6 H6B 0.8185 .
N1 C1 1.315(3) .
N1 C2 1.431(3) .
N2 C1 1.323(3) .
N2 C10 1.418(3) .
N3 C18 1.324(3) .
N3 C19 1.424(3) .
N4 C18 1.317(3) .
N4 C27 1.429(3) .
F1 C36 1.327(3) .
F2 C36 1.339(3) .
F3 C36 1.332(3) .
F4 C38 1.333(3) .
F5 C38 1.334(3) .
F6 C38 1.335(3) .
C1 H1A 0.9500 .
C2 C3 1.384(3) .
C2 C7 1.392(3) .
C3 C4 1.384(3) .
C3 H3A 0.9500 .
C4 C5 1.393(3) .
C4 C8 1.509(3) .
C5 C6 1.382(3) .
C5 H5A 0.9500 .
C6 C7 1.392(3) .
C6 C9 1.510(3) .
C7 H7A 0.9500 .
C8 H8A 0.9800 .
C8 H8B 0.9800 .
C8 H8C 0.9800 .
C9 H9A 0.9800 .
C9 H9B 0.9800 .
C9 H9C 0.9800 .
C10 C15 1.384(3) .
C10 C11 1.398(3) .
C11 C12 1.393(3) .
C11 H11A 0.9500 .
C12 C13 1.389(3) .
C12 C16 1.509(3) .
C13 C14 1.397(3) .
C13 H13A 0.9500 .
C14 C15 1.394(3) .
C14 C17 1.506(3) .
C15 H15A 0.9500 .
C16 H16A 0.9800 .
C16 H16B 0.9800 .
C16 H16C 0.9800 .
C17 H17A 0.9800 .
C17 H17B 0.9800 .
C17 H17C 0.9800 .
C18 H18A 0.9500 .
C19 C24 1.392(3) .
C19 C20 1.394(3) .
C20 C21 1.386(3) .
C20 H20A 0.9500 .
C21 C22 1.397(3) .
C21 C25 1.507(3) .
C22 C23 1.388(3) .
C22 H22A 0.9500 .
C23 C24 1.394(3) .
C23 C26 1.511(3) .
C24 H24A 0.9500 .
C25 H25A 0.9800 .
C25 H25B 0.9800 .
C25 H25C 0.9800 .
C26 H26A 0.9800 .
C26 H26B 0.9800 .
C26 H26C 0.9800 .
C27 C28 1.387(3) .
C27 C32 1.392(3) .
C28 C29 1.388(3) .
C28 H28A 0.9500 .
C29 C30 1.394(3) .
C29 C33 1.508(3) .
C30 C31 1.382(3) .
C30 H30A 0.9500 .
C31 C32 1.388(3) .
C31 C34 1.514(3) .
C32 H32A 0.9500 .
C33 H33A 0.9800 .
C33 H33B 0.9800 .
C33 H33C 0.9800 .
C34 H34A 0.9800 .
C34 H34B 0.9800 .
C34 H34C 0.9800 .
C35 C36 1.535(3) .
C37 C38 1.532(3) .
C39 C40 1.512(3) .
C39 H39A 0.9800 .
C39 H39B 0.9800 .
C39 H39C 0.9800 .
C40 C41 1.512(4) .
C40 H40A 0.9900 .
C40 H40B 0.9900 .
C41 C41 1.524(5) 2_655
C41 H41A 0.9900 .
C41 H41B 0.9900 .
